data_4081658
loop_
_publ_author_name
'Nikitin, Kirill'
'M\"uller-Bunz, Helge'
'McGlinchey, Michael J.'

_publ_section_title
;
 Diels--Alder Reactions of 9-Ferrocenyl- and 9,10-Diferrocenylanthracene:
 Steric Control of 9,10- versus 1,4-Cycloaddition
;
_journal_issue 20
_journal_name_full Organometallics
_journal_page_first 6118
_journal_paper_doi 10.1021/om400762f
_journal_volume 32
_journal_year 2013
_chemical_formula_moiety 'C30 H24 Fe O4, C6 H12'
_chemical_formula_sum 'C36 H36 Fe O4'
_chemical_formula_weight 588.50
_chemical_name_systematic
; 
 ? 
;
_space_group_IT_number 14
_symmetry_cell_setting monoclinic
_symmetry_space_group_name_Hall '-P 2yn'
_symmetry_space_group_name_H-M 'P 1 21/n 1'
_atom_sites_solution_hydrogens geom
_atom_sites_solution_primary direct
_atom_sites_solution_secondary difmap
_audit_creation_method SHELXL-97
_cell_angle_alpha 90.00
_cell_angle_beta 100.2773(4)
_cell_angle_gamma 90.00
_cell_formula_units_Z 4
_cell_length_a 10.66116(5)
_cell_length_b 19.01487(7)
_cell_length_c 14.44604(6)
_cell_measurement_reflns_used 31481
_cell_measurement_temperature 100(2)
_cell_measurement_theta_max 76.3136
_cell_measurement_theta_min 3.8795
_cell_volume 2881.52(2)
_computing_cell_refinement
; 
CrysAlisPro, Oxford Diffraction Ltd., 
Version 1.171.33.55 (release 05-01-2010 CrysAlis171 .NET) 
(compiled Jan  5 2010,16:28:46) 
;
_computing_data_collection
; 
CrysAlisPro, Oxford Diffraction Ltd., 
Version 1.171.33.55 (release 05-01-2010 CrysAlis171 .NET) 
(compiled Jan  5 2010,16:28:46) 
;
_computing_data_reduction
; 
CrysAlisPro, Oxford Diffraction Ltd., 
Version 1.171.33.55 (release 05-01-2010 CrysAlis171 .NET) 
(compiled Jan  5 2010,16:28:46) 
;
_computing_structure_refinement 'SHELXL-97 (Sheldrick, 1997)'
_computing_structure_solution 'SHELXS-97 (Sheldrick, 1990)'
_diffrn_ambient_temperature 100(2)
_diffrn_detector_area_resol_mean 10.3196
_diffrn_measured_fraction_theta_full 0.991
_diffrn_measured_fraction_theta_max 0.985
_diffrn_measurement_device_type 'SuperNova, Dual, Cu at zero, Atlas'
_diffrn_measurement_method '\w scans'
_diffrn_radiation_monochromator mirror
_diffrn_radiation_source 'SuperNova (Cu) X-ray Source'
_diffrn_radiation_type CuK\a
_diffrn_radiation_wavelength 1.54184
_diffrn_reflns_av_R_equivalents 0.0300
_diffrn_reflns_av_sigmaI/netI 0.0158
_diffrn_reflns_limit_h_max 12
_diffrn_reflns_limit_h_min -13
_diffrn_reflns_limit_k_max 23
_diffrn_reflns_limit_k_min -23
_diffrn_reflns_limit_l_max 18
_diffrn_reflns_limit_l_min -17
_diffrn_reflns_number 45322
_diffrn_reflns_theta_full 75.00
_diffrn_reflns_theta_max 76.51
_diffrn_reflns_theta_min 3.88
_exptl_absorpt_coefficient_mu 4.508
_exptl_absorpt_correction_T_max 0.713
_exptl_absorpt_correction_T_min 0.414
_exptl_absorpt_correction_type analytical
_exptl_absorpt_process_details
; 
CrysAlisPro, Oxford Diffraction Ltd., 
Version 1.171.33.55 (release 05-01-2010 CrysAlis171 .NET) 
(compiled Jan  5 2010,16:28:46) 
;
_exptl_crystal_colour orange
_exptl_crystal_density_diffrn 1.357
_exptl_crystal_density_method 'not measured'
_exptl_crystal_description plate
_exptl_crystal_F_000 1240
_exptl_crystal_size_max 0.2981
_exptl_crystal_size_mid 0.2071
_exptl_crystal_size_min 0.0951
_refine_diff_density_max 0.273
_refine_diff_density_min -0.361
_refine_diff_density_rms 0.043
_refine_ls_extinction_method none
_refine_ls_goodness_of_fit_ref 1.098
_refine_ls_hydrogen_treatment constr
_refine_ls_matrix_type full
_refine_ls_number_parameters 372
_refine_ls_number_reflns 5979
_refine_ls_number_restraints 0
_refine_ls_restrained_S_all 1.098
_refine_ls_R_factor_all 0.0282
_refine_ls_R_factor_gt 0.0263
_refine_ls_shift/su_max 0.001
_refine_ls_shift/su_mean 0.000
_refine_ls_structure_factor_coef Fsqd
_refine_ls_weighting_details 'calc w=1/[\s^2^(Fo^2^)+(0.0447P)^2^+0.5592P] where P=(Fo^2^+2Fc^2^)/3'
_refine_ls_weighting_scheme calc
_refine_ls_wR_factor_gt 0.0734
_refine_ls_wR_factor_ref 0.0740
_reflns_number_gt 5547
_reflns_number_total 5979
_reflns_threshold_expression I>2\s(I)
_cod_data_source_file om400762f_si_002.cif
_cod_data_source_block mjm354(16)
_cod_original_sg_symbol_H-M 'P 21/n'
_cod_database_code 4081658

loop_
_symmetry_equiv_pos_as_xyz
'x, y, z'
'-x+1/2, y+1/2, -z+1/2'
'-x, -y, -z'
'x-1/2, -y-1/2, z-1/2'

loop_
_atom_site_label
_atom_site_type_symbol
_atom_site_fract_x
_atom_site_fract_y
_atom_site_fract_z
_atom_site_U_iso_or_equiv
_atom_site_adp_type
_atom_site_occupancy
_atom_site_symmetry_multiplicity
_atom_site_calc_flag
_atom_site_refinement_flags
C1 C 0.56687(12) 0.13988(6) 0.99561(9) 0.0172(2) Uani 1 1 d .
H1 H 0.4789 0.1343 0.9810 0.021 Uiso 1 1 calc R
C2 C 0.64105(13) 0.09346(7) 1.05796(9) 0.0207(3) Uani 1 1 d .
H2 H 0.6017 0.0572 1.0852 0.025 Uiso 1 1 calc R
C3 C 0.77168(13) 0.10086(7) 1.07941(9) 0.0218(3) Uani 1 1 d .
H3 H 0.8197 0.0700 1.1215 0.026 Uiso 1 1 calc R
C4 C 0.83213(13) 0.15454(7) 1.03802(9) 0.0190(3) Uani 1 1 d .
H4 H 0.9203 0.1593 1.0515 0.023 Uiso 1 1 calc R
C4A C 0.75886(12) 0.20064(6) 0.97659(8) 0.0155(2) Uani 1 1 d .
C5 C 0.83583(12) 0.22223(7) 0.75183(9) 0.0185(3) Uani 1 1 d .
H5 H 0.9239 0.2273 0.7665 0.022 Uiso 1 1 calc R
C6 C 0.77794(13) 0.19886(7) 0.66283(9) 0.0209(3) Uani 1 1 d .
H6 H 0.8275 0.1881 0.6179 0.025 Uiso 1 1 calc R
C7 C 0.64677(13) 0.19166(7) 0.64145(9) 0.0197(3) Uani 1 1 d .
H7 H 0.6087 0.1758 0.5822 0.024 Uiso 1 1 calc R
C8 C 0.57047(12) 0.20810(6) 0.70834(9) 0.0165(2) Uani 1 1 d .
H8 H 0.4824 0.2033 0.6935 0.020 Uiso 1 1 calc R
C8A C 0.62747(12) 0.23151(6) 0.79655(8) 0.0146(2) Uani 1 1 d .
C9 C 0.56200(11) 0.24790(6) 0.88189(8) 0.0132(2) Uani 1 1 d .
C9A C 0.62577(12) 0.19421(6) 0.95589(8) 0.0145(2) Uani 1 1 d .
C10 C 0.81071(12) 0.25764(6) 0.91997(9) 0.0161(2) Uani 1 1 d .
H10 H 0.9038 0.2615 0.9344 0.019 Uiso 1 1 calc R
C10A C 0.76074(11) 0.23773(6) 0.81791(8) 0.0157(2) Uani 1 1 d .
C11 C 0.74348(12) 0.32556(6) 0.93681(8) 0.0155(2) Uani 1 1 d .
C13 C 0.81999(12) 0.38924(6) 0.96634(9) 0.0170(2) Uani 1 1 d .
O1 O 0.93523(9) 0.38966(5) 0.98210(7) 0.0264(2) Uani 1 1 d .
O2 O 0.74806(9) 0.44598(5) 0.97246(7) 0.0219(2) Uani 1 1 d .
C14 C 0.81657(14) 0.51103(7) 0.99677(11) 0.0280(3) Uani 1 1 d .
H14A H 0.8659 0.5074 1.0590 0.042 Uiso 1 1 calc R
H14B H 0.7569 0.5491 0.9947 0.042 Uiso 1 1 calc R
H14C H 0.8724 0.5198 0.9527 0.042 Uiso 1 1 calc R
C12 C 0.61645(12) 0.32083(6) 0.91792(8) 0.0143(2) Uani 1 1 d .
C15 C 0.52474(11) 0.37894(6) 0.92621(9) 0.0150(2) Uani 1 1 d .
O3 O 0.47734(9) 0.38961(5) 0.99477(6) 0.01922(19) Uani 1 1 d .
O4 O 0.49967(9) 0.41492(4) 0.84581(6) 0.01868(19) Uani 1 1 d .
C16 C 0.40667(15) 0.47045(7) 0.84313(10) 0.0281(3) Uani 1 1 d .
H16A H 0.3246 0.4504 0.8453 0.042 Uiso 1 1 calc R
H16B H 0.4025 0.4969 0.7861 0.042 Uiso 1 1 calc R
H16C H 0.4311 0.5010 0.8962 0.042 Uiso 1 1 calc R
Fe Fe 0.264389(17) 0.189618(9) 0.817437(13) 0.01320(6) Uani 1 1 d .
C17 C 0.41810(11) 0.25275(6) 0.86436(8) 0.0137(2) Uani 1 1 d .
C18 C 0.34070(12) 0.28279(6) 0.78247(9) 0.0167(2) Uani 1 1 d .
H18 H 0.3678 0.2933 0.7263 0.020 Uiso 1 1 calc R
C19 C 0.21532(12) 0.29391(7) 0.80132(9) 0.0190(3) Uani 1 1 d .
H19 H 0.1465 0.3123 0.7596 0.023 Uiso 1 1 calc R
C20 C 0.21441(12) 0.27187(7) 0.89520(9) 0.0190(3) Uani 1 1 d .
H20 H 0.1448 0.2735 0.9258 0.023 Uiso 1 1 calc R
C21 C 0.33837(12) 0.24680(6) 0.93430(9) 0.0161(2) Uani 1 1 d .
H21 H 0.3635 0.2295 0.9950 0.019 Uiso 1 1 calc R
C22 C 0.32788(13) 0.09135(7) 0.79022(10) 0.0221(3) Uani 1 1 d .
H22 H 0.4125 0.0768 0.7987 0.026 Uiso 1 1 calc R
C23 C 0.25643(13) 0.12128(7) 0.70698(10) 0.0222(3) Uani 1 1 d .
H23 H 0.2863 0.1295 0.6513 0.027 Uiso 1 1 calc R
C24 C 0.13193(13) 0.13638(7) 0.72338(9) 0.0212(3) Uani 1 1 d .
H24 H 0.0661 0.1564 0.6805 0.025 Uiso 1 1 calc R
C25 C 0.12567(13) 0.11547(7) 0.81703(10) 0.0211(3) Uani 1 1 d .
H25 H 0.0549 0.1194 0.8461 0.025 Uiso 1 1 calc R
C26 C 0.24625(13) 0.08764(7) 0.85825(10) 0.0217(3) Uani 1 1 d .
H26 H 0.2682 0.0700 0.9191 0.026 Uiso 1 1 calc R
C27 C 0.83758(16) 0.40442(8) 0.64348(12) 0.0335(3) Uani 1 1 d .
H27A H 0.8719 0.3571 0.6489 0.040 Uiso 1 1 calc R
H27B H 0.8600 0.4256 0.5876 0.040 Uiso 1 1 calc R
C28 C 0.89717(16) 0.44672(8) 0.72909(11) 0.0315(3) Uani 1 1 d .
H28A H 0.8826 0.4230 0.7857 0.038 Uiso 1 1 calc R
H28B H 0.9885 0.4500 0.7315 0.038 Uiso 1 1 calc R
C29 C 0.84049(16) 0.52001(9) 0.72538(13) 0.0384(4) Uani 1 1 d .
H29A H 0.8772 0.5456 0.7818 0.046 Uiso 1 1 calc R
H29B H 0.8614 0.5451 0.6717 0.046 Uiso 1 1 calc R
C30 C 0.69692(17) 0.51681(9) 0.71759(16) 0.0480(5) Uani 1 1 d .
H30A H 0.6624 0.5641 0.7131 0.058 Uiso 1 1 calc R
H30B H 0.6761 0.4951 0.7737 0.058 Uiso 1 1 calc R
C31 C 0.63641(16) 0.47450(10) 0.63098(15) 0.0460(5) Uani 1 1 d .
H31A H 0.5452 0.4711 0.6292 0.055 Uiso 1 1 calc R
H31B H 0.6501 0.4988 0.5746 0.055 Uiso 1 1 calc R
C32 C 0.69324(17) 0.40097(9) 0.63276(13) 0.0397(4) Uani 1 1 d .
H32A H 0.6703 0.3746 0.6848 0.048 Uiso 1 1 calc R
H32B H 0.6584 0.3766 0.5749 0.048 Uiso 1 1 calc R

loop_
_atom_site_aniso_label
_atom_site_aniso_U_11
_atom_site_aniso_U_22
_atom_site_aniso_U_33
_atom_site_aniso_U_23
_atom_site_aniso_U_13
_atom_site_aniso_U_12
C1 0.0180(6) 0.0151(6) 0.0185(6) 0.0003(5) 0.0035(5) 0.0005(5)
C2 0.0256(7) 0.0161(6) 0.0211(6) 0.0043(5) 0.0057(5) 0.0007(5)
C3 0.0263(7) 0.0181(6) 0.0198(6) 0.0040(5) 0.0006(5) 0.0065(5)
C4 0.0170(6) 0.0191(6) 0.0197(6) -0.0011(5) -0.0001(5) 0.0035(5)
C4A 0.0165(6) 0.0139(5) 0.0156(6) -0.0016(4) 0.0015(5) 0.0010(5)
C5 0.0154(6) 0.0179(6) 0.0227(6) 0.0029(5) 0.0048(5) 0.0003(5)
C6 0.0237(7) 0.0212(6) 0.0198(6) 0.0023(5) 0.0094(5) 0.0012(5)
C7 0.0246(7) 0.0191(6) 0.0155(6) 0.0007(4) 0.0035(5) -0.0016(5)
C8 0.0161(6) 0.0149(6) 0.0180(6) 0.0023(5) 0.0021(5) -0.0017(5)
C8A 0.0154(6) 0.0112(5) 0.0174(6) 0.0018(4) 0.0038(5) -0.0003(4)
C9 0.0127(6) 0.0116(5) 0.0149(5) 0.0001(4) 0.0010(5) -0.0012(4)
C9A 0.0162(6) 0.0122(5) 0.0147(5) -0.0013(4) 0.0018(5) 0.0012(4)
C10 0.0126(6) 0.0160(6) 0.0189(6) 0.0003(5) 0.0008(5) -0.0005(4)
C10A 0.0155(6) 0.0129(6) 0.0183(6) 0.0023(4) 0.0022(5) -0.0002(4)
C11 0.0152(6) 0.0142(6) 0.0164(6) 0.0010(4) 0.0008(5) -0.0014(5)
C13 0.0169(6) 0.0162(6) 0.0166(6) 0.0025(4) -0.0008(5) -0.0025(5)
O1 0.0145(5) 0.0217(5) 0.0395(6) 0.0008(4) -0.0042(4) -0.0041(4)
O2 0.0171(5) 0.0131(4) 0.0341(5) -0.0025(4) 0.0009(4) -0.0042(3)
C14 0.0254(7) 0.0144(6) 0.0422(8) -0.0039(6) 0.0010(6) -0.0082(5)
C12 0.0159(6) 0.0117(5) 0.0149(5) 0.0010(4) 0.0016(5) -0.0016(4)
C15 0.0130(6) 0.0113(5) 0.0192(6) -0.0005(4) -0.0013(5) -0.0033(4)
O3 0.0197(5) 0.0166(4) 0.0212(4) -0.0027(3) 0.0031(4) 0.0001(3)
O4 0.0221(5) 0.0120(4) 0.0208(4) 0.0029(3) 0.0005(4) 0.0026(3)
C16 0.0349(8) 0.0165(6) 0.0297(7) 0.0016(5) -0.0029(6) 0.0103(6)
Fe 0.01172(10) 0.01103(10) 0.01644(10) -0.00199(7) 0.00141(7) -0.00166(7)
C17 0.0137(6) 0.0097(5) 0.0169(6) -0.0017(4) 0.0007(5) -0.0021(4)
C18 0.0153(6) 0.0125(6) 0.0216(6) 0.0009(4) 0.0012(5) -0.0011(4)
C19 0.0140(6) 0.0130(6) 0.0282(7) -0.0015(5) -0.0010(5) 0.0010(5)
C20 0.0162(6) 0.0156(6) 0.0259(6) -0.0066(5) 0.0052(5) -0.0009(5)
C21 0.0161(6) 0.0136(6) 0.0187(6) -0.0043(4) 0.0031(5) -0.0024(5)
C22 0.0175(6) 0.0135(6) 0.0345(7) -0.0074(5) 0.0026(6) 0.0001(5)
C23 0.0247(7) 0.0199(6) 0.0222(6) -0.0092(5) 0.0051(5) -0.0054(5)
C24 0.0194(7) 0.0168(6) 0.0254(7) -0.0046(5) -0.0020(5) -0.0039(5)
C25 0.0178(6) 0.0163(6) 0.0296(7) -0.0047(5) 0.0051(5) -0.0060(5)
C26 0.0254(7) 0.0122(6) 0.0259(7) -0.0003(5) 0.0005(6) -0.0044(5)
C27 0.0347(9) 0.0301(8) 0.0375(8) -0.0051(6) 0.0109(7) 0.0022(6)
C28 0.0319(8) 0.0372(9) 0.0261(7) 0.0011(6) 0.0072(6) 0.0014(7)
C29 0.0325(9) 0.0297(8) 0.0557(10) -0.0121(7) 0.0156(8) -0.0073(7)
C30 0.0329(9) 0.0278(8) 0.0880(15) -0.0110(9) 0.0239(10) -0.0001(7)
C31 0.0221(8) 0.0454(10) 0.0713(13) 0.0086(9) 0.0107(8) -0.0019(7)
C32 0.0350(9) 0.0369(9) 0.0493(10) -0.0095(8) 0.0136(8) -0.0121(7)

loop_
_atom_type_symbol
_atom_type_description
_atom_type_scat_dispersion_real
_atom_type_scat_dispersion_imag
_atom_type_scat_source
C C 0.0181 0.0091 'International Tables Vol C Tables 4.2.6.8 and 6.1.1.4'
H H 0.0000 0.0000 'International Tables Vol C Tables 4.2.6.8 and 6.1.1.4'
O O 0.0492 0.0322 'International Tables Vol C Tables 4.2.6.8 and 6.1.1.4'
Fe Fe -1.1336 3.1974 'International Tables Vol C Tables 4.2.6.8 and 6.1.1.4'

loop_
_geom_angle_atom_site_label_1
_geom_angle_atom_site_label_2
_geom_angle_atom_site_label_3
_geom_angle
C9A C1 C2 119.38(12)
C9A C1 H1 120.3
C2 C1 H1 120.3
C3 C2 C1 120.79(12)
C3 C2 H2 119.6
C1 C2 H2 119.6
C2 C3 C4 120.19(12)
C2 C3 H3 119.9
C4 C3 H3 119.9
C4A C4 C3 119.08(12)
C4A C4 H4 120.5
C3 C4 H4 120.5
C4 C4A C9A 121.00(12)
C4 C4A C10 125.33(12)
C9A C4A C10 113.49(11)
C10A C5 C6 119.25(12)
C10A C5 H5 120.4
C6 C5 H5 120.4
C7 C6 C5 120.01(12)
C7 C6 H6 120.0
C5 C6 H6 120.0
C6 C7 C8 120.70(12)
C6 C7 H7 119.7
C8 C7 H7 119.7
C8A C8 C7 119.47(12)
C8A C8 H8 120.3
C7 C8 H8 120.3
C8 C8A C10A 119.37(11)
C8 C8A C9 127.58(11)
C10A C8A C9 112.90(10)
C17 C9 C9A 117.65(10)
C17 C9 C8A 117.74(10)
C9A C9 C8A 102.24(9)
C17 C9 C12 107.96(9)
C9A C9 C12 105.40(9)
C8A C9 C12 104.51(9)
C1 C9A C4A 119.53(11)
C1 C9A C9 127.10(11)
C4A C9A C9 113.17(10)
C11 C10 C4A 107.03(10)
C11 C10 C10A 105.85(10)
C4A C10 C10A 104.22(10)
C11 C10 H10 113.0
C4A C10 H10 113.0
C10A C10 H10 113.0
C5 C10A C8A 121.20(12)
C5 C10A C10 125.15(11)
C8A C10A C10 113.52(10)
C12 C11 C13 126.91(11)
C12 C11 C10 113.61(11)
C13 C11 C10 119.40(11)
O1 C13 O2 123.94(11)
O1 C13 C11 123.31(12)
O2 C13 C11 112.75(11)
C13 O2 C14 115.82(10)
O2 C14 H14A 109.5
O2 C14 H14B 109.5
H14A C14 H14B 109.5
O2 C14 H14C 109.5
H14A C14 H14C 109.5
H14B C14 H14C 109.5
C11 C12 C15 126.00(11)
C11 C12 C9 115.61(11)
C15 C12 C9 118.37(10)
O3 C15 O4 125.48(11)
O3 C15 C12 124.47(11)
O4 C15 C12 110.00(10)
C15 O4 C16 115.37(10)
O4 C16 H16A 109.5
O4 C16 H16B 109.5
H16A C16 H16B 109.5
O4 C16 H16C 109.5
H16A C16 H16C 109.5
H16B C16 H16C 109.5
C25 Fe C21 122.82(5)
C25 Fe C24 40.75(5)
C21 Fe C24 158.60(5)
C25 Fe C26 40.62(5)
C21 Fe C26 107.97(5)
C24 Fe C26 68.45(5)
C25 Fe C17 160.44(5)
C21 Fe C17 41.10(4)
C24 Fe C17 158.08(5)
C26 Fe C17 124.86(5)
C25 Fe C23 68.31(5)
C21 Fe C23 159.59(5)
C24 Fe C23 40.56(5)
C26 Fe C23 68.30(5)
C17 Fe C23 123.34(5)
C25 Fe C22 68.52(5)
C21 Fe C22 123.47(5)
C24 Fe C22 68.51(5)
C26 Fe C22 40.76(5)
C17 Fe C22 109.02(5)
C23 Fe C22 40.63(6)
C25 Fe C18 156.18(5)
C21 Fe C18 68.42(5)
C24 Fe C18 121.44(5)
C26 Fe C18 162.21(5)
C17 Fe C18 41.00(5)
C23 Fe C18 108.64(5)
C22 Fe C18 125.56(5)
C25 Fe C20 105.62(5)
C21 Fe C20 40.68(5)
C24 Fe C20 121.70(5)
C26 Fe C20 121.19(5)
C17 Fe C20 69.04(5)
C23 Fe C20 158.76(6)
C22 Fe C20 158.05(6)
C18 Fe C20 68.23(5)
C25 Fe C19 119.78(5)
C21 Fe C19 68.47(5)
C24 Fe C19 105.73(5)
C26 Fe C19 155.88(5)
C17 Fe C19 69.14(5)
C23 Fe C19 123.38(6)
C22 Fe C19 160.91(6)
C18 Fe C19 40.69(5)
C20 Fe C19 40.52(5)
C18 C17 C21 106.61(10)
C18 C17 C9 125.40(10)
C21 C17 C9 125.97(11)
C18 C17 Fe 69.62(7)
C21 C17 Fe 69.36(7)
C9 C17 Fe 138.41(8)
C19 C18 C17 108.80(11)
C19 C18 Fe 69.79(7)
C17 C18 Fe 69.39(7)
C19 C18 H18 125.6
C17 C18 H18 125.6
Fe C18 H18 126.8
C20 C19 C18 107.73(11)
C20 C19 Fe 69.64(7)
C18 C19 Fe 69.52(7)
C20 C19 H19 126.1
C18 C19 H19 126.1
Fe C19 H19 126.3
C19 C20 C21 108.27(11)
C19 C20 Fe 69.84(7)
C21 C20 Fe 69.42(7)
C19 C20 H20 125.9
C21 C20 H20 125.9
Fe C20 H20 126.4
C20 C21 C17 108.58(11)
C20 C21 Fe 69.90(7)
C17 C21 Fe 69.54(7)
C20 C21 H21 125.7
C17 C21 H21 125.7
Fe C21 H21 126.4
C23 C22 C26 107.56(12)
C23 C22 Fe 69.63(7)
C26 C22 Fe 69.50(7)
C23 C22 H22 126.2
C26 C22 H22 126.2
Fe C22 H22 126.2
C24 C23 C22 108.41(12)
C24 C23 Fe 69.60(7)
C22 C23 Fe 69.74(7)
C24 C23 H23 125.8
C22 C23 H23 125.8
Fe C23 H23 126.4
C23 C24 C25 107.83(12)
C23 C24 Fe 69.84(7)
C25 C24 Fe 69.55(7)
C23 C24 H24 126.1
C25 C24 H24 126.1
Fe C24 H24 126.1
C26 C25 C24 108.09(12)
C26 C25 Fe 69.82(7)
C24 C25 Fe 69.70(7)
C26 C25 H25 126.0
C24 C25 H25 126.0
Fe C25 H25 126.1
C25 C26 C22 108.11(12)
C25 C26 Fe 69.56(7)
C22 C26 Fe 69.75(7)
C25 C26 H26 125.9
C22 C26 H26 125.9
Fe C26 H26 126.3
C28 C27 C32 112.03(13)
C28 C27 H27A 109.2
C32 C27 H27A 109.2
C28 C27 H27B 109.2
C32 C27 H27B 109.2
H27A C27 H27B 107.9
C29 C28 C27 110.64(14)
C29 C28 H28A 109.5
C27 C28 H28A 109.5
C29 C28 H28B 109.5
C27 C28 H28B 109.5
H28A C28 H28B 108.1
C30 C29 C28 110.89(14)
C30 C29 H29A 109.5
C28 C29 H29A 109.5
C30 C29 H29B 109.5
C28 C29 H29B 109.5
H29A C29 H29B 108.0
C29 C30 C31 110.78(14)
C29 C30 H30A 109.5
C31 C30 H30A 109.5
C29 C30 H30B 109.5
C31 C30 H30B 109.5
H30A C30 H30B 108.1
C32 C31 C30 111.15(16)
C32 C31 H31A 109.4
C30 C31 H31A 109.4
C32 C31 H31B 109.4
C30 C31 H31B 109.4
H31A C31 H31B 108.0
C27 C32 C31 110.77(14)
C27 C32 H32A 109.5
C31 C32 H32A 109.5
C27 C32 H32B 109.5
C31 C32 H32B 109.5
H32A C32 H32B 108.1

loop_
_geom_bond_atom_site_label_1
_geom_bond_atom_site_label_2
_geom_bond_distance
C1 C9A 1.3855(17)
C1 C2 1.4006(18)
C1 H1 0.9300
C2 C3 1.379(2)
C2 H2 0.9300
C3 C4 1.3973(18)
C3 H3 0.9300
C4 C4A 1.3851(18)
C4 H4 0.9300
C4A C9A 1.4023(18)
C4A C10 1.5201(17)
C5 C10A 1.3826(16)
C5 C6 1.3958(19)
C5 H5 0.9300
C6 C7 1.384(2)
C6 H6 0.9300
C7 C8 1.4048(17)
C7 H7 0.9300
C8 C8A 1.3838(17)
C8 H8 0.9300
C8A C10A 1.4042(17)
C8A C9 1.5529(16)
C9 C17 1.5124(16)
C9 C9A 1.5453(16)
C9 C12 1.5567(16)
C10 C11 1.5176(17)
C10 C10A 1.5233(17)
C10 H10 0.9800
C11 C12 1.3359(17)
C11 C13 1.4796(17)
C13 O1 1.2090(16)
C13 O2 1.3357(15)
O2 C14 1.4476(15)
C14 H14A 0.9600
C14 H14B 0.9600
C14 H14C 0.9600
C12 C15 1.4943(17)
C15 O3 1.2067(15)
C15 O4 1.3333(15)
O4 C16 1.4442(16)
C16 H16A 0.9600
C16 H16B 0.9600
C16 H16C 0.9600
Fe C25 2.0426(13)
Fe C21 2.0444(12)
Fe C24 2.0447(13)
Fe C26 2.0460(13)
Fe C17 2.0469(12)
Fe C23 2.0478(13)
Fe C22 2.0493(13)
Fe C18 2.0500(12)
Fe C20 2.0509(12)
Fe C19 2.0535(13)
C17 C18 1.4347(17)
C17 C21 1.4362(16)
C18 C19 1.4267(17)
C18 H18 0.9300
C19 C20 1.4212(18)
C19 H19 0.9300
C20 C21 1.4236(18)
C20 H20 0.9300
C21 H21 0.9300
C22 C23 1.422(2)
C22 C26 1.4260(19)
C22 H22 0.9300
C23 C24 1.4186(18)
C23 H23 0.9300
C24 C25 1.4230(19)
C24 H24 0.9300
C25 C26 1.4193(19)
C25 H25 0.9300
C26 H26 0.9300
C27 C28 1.516(2)
C27 C32 1.520(2)
C27 H27A 0.9700
C27 H27B 0.9700
C28 C29 1.516(2)
C28 H28A 0.9700
C28 H28B 0.9700
C29 C30 1.516(2)
C29 H29A 0.9700
C29 H29B 0.9700
C30 C31 1.530(3)
C30 H30A 0.9700
C30 H30B 0.9700
C31 C32 1.522(3)
C31 H31A 0.9700
C31 H31B 0.9700
C32 H32A 0.9700
C32 H32B 0.9700

loop_
_geom_torsion_atom_site_label_1
_geom_torsion_atom_site_label_2
_geom_torsion_atom_site_label_3
_geom_torsion_atom_site_label_4
_geom_torsion
C9A C1 C2 C3 -0.63(19)
C1 C2 C3 C4 -0.8(2)
C2 C3 C4 C4A 1.02(19)
C3 C4 C4A C9A 0.20(18)
C3 C4 C4A C10 -174.63(11)
C10A C5 C6 C7 0.22(19)
C5 C6 C7 C8 0.42(19)
C6 C7 C8 C8A -0.21(19)
C7 C8 C8A C10A -0.64(18)
C7 C8 C8A C9 -175.88(11)
C8 C8A C9 C17 -12.73(17)
C10A C8A C9 C17 171.78(10)
C8 C8A C9 C9A 117.86(13)
C10A C8A C9 C9A -57.64(12)
C8 C8A C9 C12 -132.46(12)
C10A C8A C9 C12 52.04(12)
C2 C1 C9A C4A 1.83(18)
C2 C1 C9A C9 176.30(11)
C4 C4A C9A C1 -1.63(18)
C10 C4A C9A C1 173.77(11)
C4 C4A C9A C9 -176.84(11)
C10 C4A C9A C9 -1.44(14)
C17 C9 C9A C1 13.76(17)
C8A C9 C9A C1 -116.88(13)
C12 C9 C9A C1 134.11(12)
C17 C9 C9A C4A -171.47(10)
C8A C9 C9A C4A 57.89(12)
C12 C9 C9A C4A -51.12(12)
C4 C4A C10 C11 -129.37(13)
C9A C4A C10 C11 55.45(13)
C4 C4A C10 C10A 118.77(13)
C9A C4A C10 C10A -56.40(13)
C6 C5 C10A C8A -1.08(19)
C6 C5 C10A C10 174.50(12)
C8 C8A C10A C5 1.30(18)
C9 C8A C10A C5 177.20(11)
C8 C8A C10A C10 -174.77(11)
C9 C8A C10A C10 1.14(14)
C11 C10 C10A C5 127.89(13)
C4A C10 C10A C5 -119.40(13)
C11 C10 C10A C8A -56.23(13)
C4A C10 C10A C8A 56.48(13)
C4A C10 C11 C12 -54.56(14)
C10A C10 C11 C12 56.18(13)
C4A C10 C11 C13 128.56(11)
C10A C10 C11 C13 -120.70(12)
C12 C11 C13 O1 -179.81(13)
C10 C11 C13 O1 -3.38(18)
C12 C11 C13 O2 -0.60(18)
C10 C11 C13 O2 175.83(10)
O1 C13 O2 C14 1.98(18)
C11 C13 O2 C14 -177.23(11)
C13 C11 C12 C15 -2.4(2)
C10 C11 C12 C15 -179.00(11)
C13 C11 C12 C9 176.10(11)
C10 C11 C12 C9 -0.50(15)
C17 C9 C12 C11 -179.92(10)
C9A C9 C12 C11 53.55(13)
C8A C9 C12 C11 -53.81(13)
C17 C9 C12 C15 -1.31(14)
C9A C9 C12 C15 -127.84(11)
C8A C9 C12 C15 124.80(11)
C11 C12 C15 O3 -93.95(16)
C9 C12 C15 O3 87.59(15)
C11 C12 C15 O4 88.56(15)
C9 C12 C15 O4 -89.90(12)
O3 C15 O4 C16 -0.58(18)
C12 C15 O4 C16 176.88(10)
C9A C9 C17 C18 -160.82(11)
C8A C9 C17 C18 -37.74(16)
C12 C9 C17 C18 80.18(14)
C9A C9 C17 C21 37.51(16)
C8A C9 C17 C21 160.60(11)
C12 C9 C17 C21 -81.49(14)
C9A C9 C17 Fe -61.79(16)
C8A C9 C17 Fe 61.30(16)
C12 C9 C17 Fe 179.21(10)
C25 Fe C17 C18 -158.00(14)
C21 Fe C17 C18 -117.77(10)
C24 Fe C17 C18 43.20(16)
C26 Fe C17 C18 165.34(7)
C23 Fe C17 C18 79.99(9)
C22 Fe C17 C18 122.75(8)
C20 Fe C17 C18 -80.53(8)
C19 Fe C17 C18 -37.01(7)
C25 Fe C17 C21 -40.23(18)
C24 Fe C17 C21 160.97(13)
C26 Fe C17 C21 -76.90(9)
C23 Fe C17 C21 -162.24(8)
C22 Fe C17 C21 -119.48(8)
C18 Fe C17 C21 117.77(10)
C20 Fe C17 C21 37.24(7)
C19 Fe C17 C21 80.75(8)
C25 Fe C17 C9 81.2(2)
C21 Fe C17 C9 121.41(15)
C24 Fe C17 C9 -77.62(19)
C26 Fe C17 C9 44.51(15)
C23 Fe C17 C9 -40.83(15)
C22 Fe C17 C9 1.93(14)
C18 Fe C17 C9 -120.82(15)
C20 Fe C17 C9 158.65(14)
C19 Fe C17 C9 -157.84(14)
C21 C17 C18 C19 -0.98(13)
C9 C17 C18 C19 -165.57(11)
Fe C17 C18 C19 58.80(9)
C21 C17 C18 Fe -59.78(8)
C9 C17 C18 Fe 135.63(11)
C25 Fe C18 C19 41.54(16)
C21 Fe C18 C19 -81.64(8)
C24 Fe C18 C19 77.07(9)
C26 Fe C18 C19 -163.19(16)
C17 Fe C18 C19 -120.36(10)
C23 Fe C18 C19 119.89(8)
C22 Fe C18 C19 161.86(8)
C20 Fe C18 C19 -37.71(8)
C25 Fe C18 C17 161.90(12)
C21 Fe C18 C17 38.72(7)
C24 Fe C18 C17 -162.57(7)
C26 Fe C18 C17 -42.8(2)
C23 Fe C18 C17 -119.75(7)
C22 Fe C18 C17 -77.78(9)
C20 Fe C18 C17 82.65(7)
C19 Fe C18 C17 120.36(10)
C17 C18 C19 C20 0.83(14)
Fe C18 C19 C20 59.38(9)
C17 C18 C19 Fe -58.55(8)
C25 Fe C19 C20 78.93(9)
C21 Fe C19 C20 -37.53(7)
C24 Fe C19 C20 120.72(8)
C26 Fe C19 C20 48.47(16)
C17 Fe C19 C20 -81.75(8)
C23 Fe C19 C20 161.29(8)
C22 Fe C19 C20 -169.78(15)
C18 Fe C19 C20 -119.04(11)
C25 Fe C19 C18 -162.03(7)
C21 Fe C19 C18 81.51(8)
C24 Fe C19 C18 -120.24(8)
C26 Fe C19 C18 167.51(12)
C17 Fe C19 C18 37.29(7)
C23 Fe C19 C18 -79.67(9)
C22 Fe C19 C18 -50.74(19)
C20 Fe C19 C18 119.04(11)
C18 C19 C20 C21 -0.34(14)
Fe C19 C20 C21 58.96(8)
C18 C19 C20 Fe -59.31(9)
C25 Fe C20 C19 -117.81(8)
C21 Fe C20 C19 119.64(10)
C24 Fe C20 C19 -76.56(9)
C26 Fe C20 C19 -159.04(8)
C17 Fe C20 C19 82.03(8)
C23 Fe C20 C19 -47.69(17)
C22 Fe C20 C19 171.07(13)
C18 Fe C20 C19 37.86(7)
C25 Fe C20 C21 122.55(8)
C24 Fe C20 C21 163.80(7)
C26 Fe C20 C21 81.32(9)
C17 Fe C20 C21 -37.61(7)
C23 Fe C20 C21 -167.33(13)
C22 Fe C20 C21 51.43(17)
C18 Fe C20 C21 -81.78(8)
C19 Fe C20 C21 -119.64(10)
C19 C20 C21 C17 -0.27(14)
Fe C20 C21 C17 58.96(8)
C19 C20 C21 Fe -59.23(9)
C18 C17 C21 C20 0.77(13)
C9 C17 C21 C20 165.25(11)
Fe C17 C21 C20 -59.18(8)
C18 C17 C21 Fe 59.95(8)
C9 C17 C21 Fe -135.57(11)
C25 Fe C21 C20 -75.00(9)
C24 Fe C21 C20 -40.59(17)
C26 Fe C21 C20 -117.25(8)
C17 Fe C21 C20 119.91(10)
C23 Fe C21 C20 166.83(14)
C22 Fe C21 C20 -159.50(8)
C18 Fe C21 C20 81.28(8)
C19 Fe C21 C20 37.38(7)
C25 Fe C21 C17 165.09(7)
C24 Fe C21 C17 -160.50(13)
C26 Fe C21 C17 122.85(7)
C23 Fe C21 C17 46.92(18)
C22 Fe C21 C17 80.60(8)
C18 Fe C21 C17 -38.63(7)
C20 Fe C21 C17 -119.91(10)
C19 Fe C21 C17 -82.53(7)
C25 Fe C22 C23 81.30(8)
C21 Fe C22 C23 -162.72(7)
C24 Fe C22 C23 37.35(8)
C26 Fe C22 C23 118.85(11)
C17 Fe C22 C23 -119.41(8)
C18 Fe C22 C23 -76.70(9)
C20 Fe C22 C23 159.62(13)
C19 Fe C22 C23 -38.35(19)
C25 Fe C22 C26 -37.55(8)
C21 Fe C22 C26 78.43(9)
C24 Fe C22 C26 -81.50(8)
C17 Fe C22 C26 121.74(8)
C23 Fe C22 C26 -118.85(11)
C18 Fe C22 C26 164.45(8)
C20 Fe C22 C26 40.77(17)
C19 Fe C22 C26 -157.20(15)
C26 C22 C23 C24 0.34(14)
Fe C22 C23 C24 -59.04(9)
C26 C22 C23 Fe 59.38(9)
C25 Fe C23 C24 37.90(8)
C21 Fe C23 C24 165.03(13)
C26 Fe C23 C24 81.78(9)
C17 Fe C23 C24 -159.89(8)
C22 Fe C23 C24 119.76(11)
C18 Fe C23 C24 -116.90(8)
C20 Fe C23 C24 -39.18(18)
C19 Fe C23 C24 -74.30(9)
C25 Fe C23 C22 -81.86(8)
C21 Fe C23 C22 45.26(18)
C24 Fe C23 C22 -119.76(11)
C26 Fe C23 C22 -37.98(8)
C17 Fe C23 C22 80.35(9)
C18 Fe C23 C22 123.33(8)
C20 Fe C23 C22 -158.94(13)
C19 Fe C23 C22 165.93(8)
C22 C23 C24 C25 -0.27(15)
Fe C23 C24 C25 -59.39(9)
C22 C23 C24 Fe 59.13(9)
C25 Fe C24 C23 -119.02(11)
C21 Fe C24 C23 -165.70(13)
C26 Fe C24 C23 -81.37(9)
C17 Fe C24 C23 50.30(17)
C22 Fe C24 C23 -37.41(8)
C18 Fe C24 C23 82.06(9)
C20 Fe C24 C23 164.40(8)
C19 Fe C24 C23 123.37(8)
C21 Fe C24 C25 -46.68(17)
C26 Fe C24 C25 37.64(8)
C17 Fe C24 C25 169.31(12)
C23 Fe C24 C25 119.02(11)
C22 Fe C24 C25 81.61(8)
C18 Fe C24 C25 -158.93(8)
C20 Fe C24 C25 -76.59(9)
C19 Fe C24 C25 -117.62(8)
C23 C24 C25 C26 0.09(14)
Fe C24 C25 C26 -59.48(9)
C23 C24 C25 Fe 59.58(9)
C21 Fe C25 C26 -79.16(9)
C24 Fe C25 C26 119.25(11)
C17 Fe C25 C26 -48.81(18)
C23 Fe C25 C26 81.52(8)
C22 Fe C25 C26 37.67(8)
C18 Fe C25 C26 168.68(12)
C20 Fe C25 C26 -119.99(8)
C19 Fe C25 C26 -161.45(8)
C21 Fe C25 C24 161.59(7)
C26 Fe C25 C24 -119.25(11)
C17 Fe C25 C24 -168.06(13)
C23 Fe C25 C24 -37.74(8)
C22 Fe C25 C24 -81.58(8)
C18 Fe C25 C24 49.43(16)
C20 Fe C25 C24 120.76(8)
C19 Fe C25 C24 79.30(9)
C24 C25 C26 C22 0.11(14)
Fe C25 C26 C22 -59.30(9)
C24 C25 C26 Fe 59.41(9)
C23 C22 C26 C25 -0.28(14)
Fe C22 C26 C25 59.18(9)
C23 C22 C26 Fe -59.46(9)
C21 Fe C26 C25 119.81(8)
C24 Fe C26 C25 -37.76(8)
C17 Fe C26 C25 162.11(7)
C23 Fe C26 C25 -81.55(8)
C22 Fe C26 C25 -119.41(11)
C18 Fe C26 C25 -164.96(15)
C20 Fe C26 C25 77.16(9)
C19 Fe C26 C25 42.52(16)
C25 Fe C26 C22 119.41(11)
C21 Fe C26 C22 -120.78(8)
C24 Fe C26 C22 81.65(9)
C17 Fe C26 C22 -78.47(9)
C23 Fe C26 C22 37.87(8)
C18 Fe C26 C22 -45.5(2)
C20 Fe C26 C22 -163.42(8)
C19 Fe C26 C22 161.93(12)
C32 C27 C28 C29 -55.94(18)
C27 C28 C29 C30 56.85(19)
C28 C29 C30 C31 -57.2(2)
C29 C30 C31 C32 56.1(2)
C28 C27 C32 C31 54.9(2)
C30 C31 C32 C27 -54.6(2)
